data_4031361
loop_
_publ_author_name
'Kato, Shin-Ichiro'
'Yamada, Yuji'
'Hiyoshi, Hidetaka'
'Umezu, Kazuto'
'Nakamura, Yosuke'

_publ_section_title
;
 Series of Carbazole-Pyrimidine Conjugates: Syntheses and Electronic,
 Photophysical, and Electrochemical Properties.
;
_journal_issue 18
_journal_name_full 'The Journal of organic chemistry'
_journal_page_first 9076
_journal_page_last 9090
_journal_paper_doi 10.1021/acs.joc.5b01409
_journal_volume 80
_journal_year 2015
_chemical_formula_sum 'C38 H30 Cl2 N4 O2 S'
_chemical_formula_weight 677.62
_chemical_name_systematic
;
 ? 
;
_space_group_IT_number 14
_symmetry_cell_setting monoclinic
_symmetry_space_group_name_Hall '-P 2ybc'
_symmetry_space_group_name_H-M 'P 1 21/c 1'
_atom_sites_solution_hydrogens geom
_atom_sites_solution_primary direct
_atom_sites_solution_secondary difmap
_audit_creation_method SHELXL-97
_cell_angle_alpha 90.0000(7)
_cell_angle_beta 100.1806(7)
_cell_angle_gamma 90.0000(7)
_cell_formula_units_Z 4
_cell_length_a 10.8505(8)
_cell_length_b 23.1924(11)
_cell_length_c 13.1895(9)
_cell_measurement_temperature 168(2)
_cell_volume 3266.9(4)
_computing_cell_refinement 'CrystalClear (Rigaku Corp., 2000)'
_computing_data_collection 'CrystalClear (Rigaku Corp., 2000)'
_computing_data_reduction 'CrystalClear (Rigaku Corp., 2000)'
_computing_structure_refinement 'SHELXL-97 (Sheldrick, 1997)'
_computing_structure_solution 'SHELXS-97 (Sheldrick, 1990)'
_diffrn_ambient_temperature 168(2)
_diffrn_measured_fraction_theta_full 0.916
_diffrn_measured_fraction_theta_max 0.916
_diffrn_radiation_monochromator graphite
_diffrn_radiation_source 'fine-focus sealed tube'
_diffrn_radiation_type MoK\a
_diffrn_radiation_wavelength 0.71070
_diffrn_reflns_av_R_equivalents 0.0361
_diffrn_reflns_av_sigmaI/netI 0.0418
_diffrn_reflns_limit_h_max 11
_diffrn_reflns_limit_h_min -14
_diffrn_reflns_limit_k_max 30
_diffrn_reflns_limit_k_min -30
_diffrn_reflns_limit_l_max 15
_diffrn_reflns_limit_l_min -15
_diffrn_reflns_number 21205
_diffrn_reflns_theta_full 27.50
_diffrn_reflns_theta_max 27.50
_diffrn_reflns_theta_min 6.81
_exptl_absorpt_coefficient_mu 0.305
_exptl_absorpt_correction_T_max 0.9760
_exptl_absorpt_correction_T_min 0.8626
_exptl_absorpt_correction_type multi-scan
_exptl_crystal_colour Yellow
_exptl_crystal_density_diffrn 1.378
_exptl_crystal_density_method 'not measured'
_exptl_crystal_description Prism
_exptl_crystal_F_000 1408
_exptl_crystal_size_max 0.50
_exptl_crystal_size_mid 0.20
_exptl_crystal_size_min 0.08
_refine_diff_density_max 0.336
_refine_diff_density_min -0.511
_refine_diff_density_rms 0.057
_refine_ls_extinction_method none
_refine_ls_goodness_of_fit_ref 1.283
_refine_ls_hydrogen_treatment none
_refine_ls_matrix_type full
_refine_ls_number_parameters 427
_refine_ls_number_reflns 6867
_refine_ls_number_restraints 0
_refine_ls_restrained_S_all 1.283
_refine_ls_R_factor_all 0.0816
_refine_ls_R_factor_gt 0.0800
_refine_ls_shift/su_max 0.001
_refine_ls_shift/su_mean 0.000
_refine_ls_structure_factor_coef Fsqd
_refine_ls_weighting_details 'calc w=1/[\s^2^(Fo^2^)+(0.0000P)^2^+5.1825P] where P=(Fo^2^+2Fc^2^)/3'
_refine_ls_weighting_scheme calc
_refine_ls_wR_factor_gt 0.1404
_refine_ls_wR_factor_ref 0.1411
_reflns_number_gt 6768
_reflns_number_total 6867
_reflns_threshold_expression >2sigma(I)
_cod_data_source_file jo5b01409_si_003.cif
_cod_data_source_block crystalclear
_cod_depositor_comments
;
The following automatic conversions were performed:

'_exptl_absorpt_correction_type' value 'Multi-scan' changed to
'multi-scan' according to
/usr/data/users/saulius/crontab/automatic-downloads/rss-feeds/ACS/lib/dictionaries/cif_core.dic
dictionary named 'cif_core.dic' version 2.4.2 from 2011-04-26.

Automatic conversion script
Id: cif_fix_values 3271 2015-04-21 07:52:19Z andrius 

 Adding full bibliography for 4031360--4031361.cif.
;
_cod_original_sg_symbol_H-M P21/c
_cod_database_code 4031361

loop_
_space_group_symop_id
_space_group_symop_operation_xyz
1 'x, y, z'
2 '-x, y+1/2, -z+1/2'
3 '-x, -y, -z'
4 'x, -y-1/2, z-1/2'

loop_
_atom_site_label
_atom_site_type_symbol
_atom_site_fract_x
_atom_site_fract_y
_atom_site_fract_z
_atom_site_U_iso_or_equiv
_atom_site_adp_type
_atom_site_occupancy
_atom_site_symmetry_multiplicity
_atom_site_calc_flag
_atom_site_refinement_flags
N1 N 0.2799(2) 0.57828(10) 0.77468(17) 0.0227(5) Uani 1 1 d .
C1 C 0.2076(3) 0.56505(11) 0.6860(2) 0.0213(5) Uani 1 1 d .
N2 N 0.2232(2) 0.52680(10) 0.61492(18) 0.0235(5) Uani 1 1 d .
C2 C 0.3321(3) 0.49598(11) 0.6370(2) 0.0228(5) Uani 1 1 d .
C3 C 0.4157(3) 0.50491(12) 0.7284(2) 0.0253(6) Uani 1 1 d .
H1 H 0.4901 0.4827 0.7445 0.030 Uiso 1 1 calc R
C4 C 0.3879(3) 0.54729(11) 0.7960(2) 0.0232(6) Uani 1 1 d .
S1 S 0.07283(6) 0.61176(3) 0.65180(5) 0.02270(16) Uani 1 1 d .
O1 O 0.1145(2) 0.65903(9) 0.59561(17) 0.0341(5) Uani 1 1 d .
O2 O 0.0224(2) 0.62471(9) 0.74241(17) 0.0349(5) Uani 1 1 d .
C5 C -0.0353(3) 0.57048(13) 0.5669(2) 0.0285(6) Uani 1 1 d .
H2 H -0.0606 0.5369 0.6034 0.043 Uiso 1 1 calc R
H3 H 0.0034 0.5575 0.5091 0.043 Uiso 1 1 calc R
H4 H -0.1091 0.5940 0.5407 0.043 Uiso 1 1 calc R
C6 C 0.3591(3) 0.45636(12) 0.5614(2) 0.0283(6) Uani 1 1 d .
C7 C 0.3865(3) 0.42541(12) 0.4960(2) 0.0261(6) Uani 1 1 d .
C8 C 0.4199(3) 0.38839(11) 0.4185(2) 0.0235(6) Uani 1 1 d .
C9 C 0.5432(3) 0.36642(11) 0.4302(2) 0.0252(6) Uani 1 1 d .
H5 H 0.6029 0.3773 0.4887 0.030 Uiso 1 1 calc R
C10 C 0.5790(3) 0.32951(11) 0.3586(2) 0.0254(6) Uani 1 1 d .
H6 H 0.6619 0.3147 0.3672 0.030 Uiso 1 1 calc R
C11 C 0.4893(3) 0.31470(11) 0.2731(2) 0.0239(6) Uani 1 1 d .
N3 N 0.5011(2) 0.27944(10) 0.1914(2) 0.0284(5) Uani 1 1 d .
C12 C 0.3871(3) 0.27793(12) 0.1240(2) 0.0266(6) Uani 1 1 d .
C13 C 0.3537(3) 0.24733(13) 0.0325(2) 0.0335(7) Uani 1 1 d .
H7 H 0.4114 0.2224 0.0081 0.040 Uiso 1 1 calc R
C14 C 0.2338(3) 0.25451(14) -0.0214(3) 0.0371(7) Uani 1 1 d .
H8 H 0.2084 0.2335 -0.0834 0.045 Uiso 1 1 calc R
C15 C 0.1486(3) 0.29189(14) 0.0125(3) 0.0362(7) Uani 1 1 d .
H9 H 0.0679 0.2971 -0.0282 0.043 Uiso 1 1 calc R
C16 C 0.1802(3) 0.32143(13) 0.1047(2) 0.0295(6) Uani 1 1 d .
H10 H 0.1215 0.3462 0.1284 0.035 Uiso 1 1 calc R
C17 C 0.3000(3) 0.31403(11) 0.1620(2) 0.0242(6) Uani 1 1 d .
C18 C 0.3656(3) 0.33715(11) 0.2586(2) 0.0224(5) Uani 1 1 d .
C19 C 0.3314(3) 0.37391(11) 0.3320(2) 0.0223(5) Uani 1 1 d .
H11 H 0.2488 0.3890 0.3235 0.027 Uiso 1 1 calc R
C20 C 0.6106(3) 0.24478(13) 0.1809(3) 0.0333(7) Uani 1 1 d .
H12 H 0.6867 0.2636 0.2192 0.040 Uiso 1 1 calc R
H13 H 0.6187 0.2432 0.1073 0.040 Uiso 1 1 calc R
C21 C 0.6023(3) 0.18405(14) 0.2208(3) 0.0413(8) Uani 1 1 d .
H14 H 0.5964 0.1853 0.2941 0.062 Uiso 1 1 calc R
H15 H 0.6773 0.1624 0.2120 0.062 Uiso 1 1 calc R
H16 H 0.5279 0.1650 0.1823 0.062 Uiso 1 1 calc R
C22 C 0.4736(3) 0.55972(12) 0.8886(2) 0.0276(6) Uani 1 1 d .
C23 C 0.5516(3) 0.56827(12) 0.9632(2) 0.0270(6) Uani 1 1 d .
C24 C 0.6444(3) 0.58056(12) 1.0518(2) 0.0255(6) Uani 1 1 d .
C25 C 0.6248(3) 0.62613(13) 1.1178(2) 0.0299(6) Uani 1 1 d .
H17 H 0.5479 0.6467 1.1048 0.036 Uiso 1 1 calc R
C26 C 0.7144(3) 0.64162(13) 1.2008(2) 0.0301(6) Uani 1 1 d .
H18 H 0.7005 0.6724 1.2449 0.036 Uiso 1 1 calc R
C27 C 0.8261(3) 0.61061(12) 1.2180(2) 0.0241(6) Uani 1 1 d .
N4 N 0.9317(2) 0.61905(10) 1.29249(19) 0.0279(5) Uani 1 1 d .
C28 C 1.0221(3) 0.57952(12) 1.2762(2) 0.0264(6) Uani 1 1 d .
C29 C 1.1444(3) 0.57277(14) 1.3300(3) 0.0350(7) Uani 1 1 d .
H19 H 1.1763 0.5966 1.3871 0.042 Uiso 1 1 calc R
C30 C 1.2175(3) 0.53016(16) 1.2971(3) 0.0406(8) Uani 1 1 d .
H20 H 1.3013 0.5252 1.3318 0.049 Uiso 1 1 calc R
C31 C 1.1708(3) 0.49430(14) 1.2140(3) 0.0378(8) Uani 1 1 d .
H21 H 1.2233 0.4656 1.1927 0.045 Uiso 1 1 calc R
C32 C 1.0479(3) 0.50025(13) 1.1622(3) 0.0317(7) Uani 1 1 d .
H22 H 1.0158 0.4754 1.1065 0.038 Uiso 1 1 calc R
C33 C 0.9731(3) 0.54299(12) 1.1931(2) 0.0253(6) Uani 1 1 d .
C34 C 0.8473(3) 0.56334(11) 1.1548(2) 0.0224(5) Uani 1 1 d .
C35 C 0.7555(3) 0.54834(11) 1.0710(2) 0.0239(6) Uani 1 1 d .
H23 H 0.7680 0.5169 1.0278 0.029 Uiso 1 1 calc R
C36 C 0.9589(3) 0.67381(13) 1.3477(2) 0.0346(7) Uani 1 1 d .
H24 H 1.0213 0.6672 1.4110 0.041 Uiso 1 1 calc R
H25 H 0.8815 0.6887 1.3683 0.041 Uiso 1 1 calc R
C37 C 1.0093(4) 0.71828(15) 1.2811(3) 0.0430(8) Uani 1 1 d .
H26 H 1.0854 0.7034 1.2599 0.064 Uiso 1 1 calc R
H27 H 1.0290 0.7539 1.3205 0.064 Uiso 1 1 calc R
H28 H 0.9461 0.7262 1.2199 0.064 Uiso 1 1 calc R
C38 C 0.2232(4) 0.65560(13) 0.9657(3) 0.0397(8) Uani 1 1 d .
H29 H 0.1666 0.6520 0.8984 0.048 Uiso 1 1 calc R
H30 H 0.3105 0.6527 0.9537 0.048 Uiso 1 1 calc R
Cl1 Cl 0.20075(8) 0.72338(3) 1.02026(7) 0.0388(2) Uani 1 1 d .
Cl2 Cl 0.19353(18) 0.59986(4) 1.04592(10) 0.0887(5) Uani 1 1 d .

loop_
_atom_site_aniso_label
_atom_site_aniso_U_11
_atom_site_aniso_U_22
_atom_site_aniso_U_33
_atom_site_aniso_U_23
_atom_site_aniso_U_13
_atom_site_aniso_U_12
N1 0.0232(12) 0.0252(11) 0.0180(12) 0.0004(8) -0.0011(9) -0.0019(9)
C1 0.0227(13) 0.0223(12) 0.0183(14) 0.0008(9) 0.0017(10) -0.0037(10)
N2 0.0231(12) 0.0271(11) 0.0190(13) -0.0014(9) 0.0000(9) -0.0003(9)
C2 0.0243(14) 0.0230(12) 0.0209(15) -0.0002(10) 0.0033(10) 0.0018(10)
C3 0.0249(14) 0.0267(13) 0.0232(16) 0.0015(10) 0.0012(11) 0.0009(11)
C4 0.0252(14) 0.0240(13) 0.0183(14) 0.0048(10) -0.0020(10) -0.0025(10)
S1 0.0222(3) 0.0225(3) 0.0219(4) 0.0002(2) -0.0003(2) -0.0005(2)
O1 0.0294(11) 0.0298(11) 0.0388(13) 0.0122(9) -0.0059(9) -0.0065(9)
O2 0.0370(13) 0.0390(12) 0.0283(13) -0.0081(9) 0.0049(9) 0.0073(10)
C5 0.0223(14) 0.0318(15) 0.0300(17) -0.0009(12) 0.0008(11) -0.0027(11)
C6 0.0258(15) 0.0300(14) 0.0272(17) -0.0013(11) -0.0002(11) 0.0019(11)
C7 0.0276(15) 0.0243(13) 0.0248(16) 0.0020(11) 0.0002(11) 0.0016(11)
C8 0.0241(14) 0.0211(12) 0.0251(15) 0.0024(10) 0.0038(10) 0.0009(10)
C9 0.0238(14) 0.0241(13) 0.0263(16) 0.0056(10) 0.0003(11) -0.0005(11)
C10 0.0217(13) 0.0239(13) 0.0311(17) 0.0064(11) 0.0060(11) 0.0035(10)
C11 0.0245(14) 0.0223(13) 0.0260(16) 0.0040(10) 0.0076(11) 0.0029(10)
N3 0.0286(13) 0.0275(12) 0.0308(15) -0.0021(10) 0.0102(10) 0.0082(10)
C12 0.0311(15) 0.0244(13) 0.0260(16) 0.0002(11) 0.0092(11) 0.0035(11)
C13 0.0417(18) 0.0303(15) 0.0303(18) -0.0050(12) 0.0108(13) 0.0064(13)
C14 0.049(2) 0.0392(17) 0.0233(18) -0.0067(12) 0.0058(13) -0.0021(15)
C15 0.0360(18) 0.0435(18) 0.0277(18) -0.0028(13) 0.0021(13) 0.0013(14)
C16 0.0272(15) 0.0344(15) 0.0268(17) -0.0005(12) 0.0046(11) 0.0046(12)
C17 0.0264(14) 0.0211(12) 0.0261(16) 0.0004(10) 0.0077(11) 0.0032(10)
C18 0.0225(14) 0.0213(12) 0.0242(15) 0.0018(10) 0.0062(10) 0.0032(10)
C19 0.0200(13) 0.0210(12) 0.0260(15) 0.0020(10) 0.0046(10) 0.0040(10)
C20 0.0295(16) 0.0335(15) 0.0412(19) 0.0003(13) 0.0178(13) 0.0087(12)
C21 0.0396(19) 0.0355(17) 0.049(2) 0.0033(14) 0.0084(15) 0.0131(14)
C22 0.0268(15) 0.0320(15) 0.0219(16) 0.0008(11) -0.0019(11) -0.0017(11)
C23 0.0277(15) 0.0278(14) 0.0242(16) 0.0017(11) 0.0008(11) -0.0027(11)
C24 0.0252(14) 0.0273(14) 0.0215(16) 0.0009(10) -0.0028(11) -0.0042(11)
C25 0.0252(15) 0.0334(15) 0.0288(17) -0.0010(12) -0.0016(11) 0.0025(12)
C26 0.0312(16) 0.0308(15) 0.0268(17) -0.0077(11) 0.0011(12) 0.0000(12)
C27 0.0246(14) 0.0291(14) 0.0168(15) -0.0013(10) -0.0015(10) -0.0051(11)
N4 0.0283(13) 0.0307(12) 0.0215(14) -0.0036(9) -0.0048(9) -0.0063(10)
C28 0.0240(14) 0.0305(14) 0.0221(16) 0.0068(11) -0.0029(11) -0.0069(11)
C29 0.0282(16) 0.0437(18) 0.0288(18) 0.0128(13) -0.0064(12) -0.0094(13)
C30 0.0243(16) 0.052(2) 0.042(2) 0.0246(16) -0.0019(13) -0.0023(14)
C31 0.0302(17) 0.0383(17) 0.045(2) 0.0190(14) 0.0085(14) 0.0085(13)
C32 0.0345(17) 0.0284(14) 0.0320(18) 0.0111(12) 0.0052(13) 0.0021(12)
C33 0.0245(14) 0.0263(13) 0.0239(16) 0.0065(10) 0.0012(11) -0.0030(11)
C34 0.0230(14) 0.0220(12) 0.0209(15) 0.0033(10) -0.0002(10) -0.0016(10)
C35 0.0267(14) 0.0207(12) 0.0227(15) -0.0005(10) -0.0004(11) -0.0048(10)
C36 0.0415(18) 0.0369(16) 0.0220(17) -0.0081(12) -0.0036(12) -0.0108(14)
C37 0.054(2) 0.0352(17) 0.036(2) -0.0017(14) -0.0019(15) -0.0084(16)
C38 0.058(2) 0.0306(16) 0.0318(19) -0.0062(13) 0.0116(15) -0.0017(15)
Cl1 0.0498(5) 0.0302(4) 0.0365(5) -0.0068(3) 0.0073(3) -0.0036(3)
Cl2 0.1891(16) 0.0310(5) 0.0565(8) -0.0034(4) 0.0501(8) -0.0261(7)

loop_
_atom_type_symbol
_atom_type_description
_atom_type_scat_dispersion_real
_atom_type_scat_dispersion_imag
_atom_type_scat_source
C C 0.0033 0.0016 'International Tables Vol C Tables 4.2.6.8 and 6.1.1.4'
H H 0.0000 0.0000 'International Tables Vol C Tables 4.2.6.8 and 6.1.1.4'
N N 0.0061 0.0033 'International Tables Vol C Tables 4.2.6.8 and 6.1.1.4'
O O 0.0106 0.0060 'International Tables Vol C Tables 4.2.6.8 and 6.1.1.4'
S S 0.1246 0.1234 'International Tables Vol C Tables 4.2.6.8 and 6.1.1.4'
Cl Cl 0.1484 0.1585 'International Tables Vol C Tables 4.2.6.8 and 6.1.1.4'

loop_
_geom_angle_atom_site_label_1
_geom_angle_atom_site_label_2
_geom_angle_atom_site_label_3
_geom_angle
C1 N1 C4 114.5(2)
N1 C1 S1 114.0(2)
N2 C1 N1 130.7(3)
N2 C1 S1 115.0(2)
C1 N2 C2 114.4(2)
N2 C2 C3 120.9(2)
N2 C2 C6 117.7(2)
C3 C2 C6 121.3(3)
C2 C3 H1 120.7
C2 C3 C4 118.5(3)
C4 C3 H1 120.7
N1 C4 C3 121.0(2)
N1 C4 C22 118.5(3)
C3 C4 C22 120.5(3)
O1 S1 C1 105.69(13)
O1 S1 C5 108.77(14)
O2 S1 C1 109.18(13)
O2 S1 O1 118.11(14)
O2 S1 C5 109.62(15)
C5 S1 C1 104.59(13)
S1 C5 H2 109.5
S1 C5 H3 109.5
S1 C5 H4 109.5
H2 C5 H3 109.5
H2 C5 H4 109.5
H3 C5 H4 109.5
C7 C6 C2 176.1(3)
C6 C7 C8 179.7(3)
C9 C8 C7 119.5(3)
C19 C8 C7 120.3(2)
C19 C8 C9 120.2(3)
C8 C9 H5 119.2
C10 C9 C8 121.6(3)
C10 C9 H5 119.2
C9 C10 H6 121.2
C9 C10 C11 117.7(3)
C11 C10 H6 121.2
C10 C11 C18 121.8(3)
N3 C11 C10 129.1(3)
N3 C11 C18 109.2(2)
C11 N3 C12 108.7(2)
C11 N3 C20 126.2(3)
C12 N3 C20 124.9(3)
N3 C12 C13 129.3(3)
N3 C12 C17 109.4(3)
C13 C12 C17 121.3(3)
C12 C13 H7 121.2
C14 C13 C12 117.6(3)
C14 C13 H7 121.2
C13 C14 H8 119.1
C13 C14 C15 121.8(3)
C15 C14 H8 119.1
C14 C15 H9 119.6
C16 C15 C14 120.9(3)
C16 C15 H9 119.6
C15 C16 H10 120.7
C15 C16 C17 118.5(3)
C17 C16 H10 120.7
C12 C17 C18 106.0(2)
C16 C17 C12 119.8(3)
C16 C17 C18 134.2(3)
C11 C18 C17 106.8(2)
C19 C18 C11 119.5(3)
C19 C18 C17 133.7(3)
C8 C19 H11 120.4
C18 C19 C8 119.2(2)
C18 C19 H11 120.4
N3 C20 H12 109.1
N3 C20 H13 109.1
N3 C20 C21 112.3(3)
H12 C20 H13 107.9
C21 C20 H12 109.1
C21 C20 H13 109.1
C20 C21 H14 109.5
C20 C21 H15 109.5
C20 C21 H16 109.5
H14 C21 H15 109.5
H14 C21 H16 109.5
H15 C21 H16 109.5
C23 C22 C4 175.5(3)
C22 C23 C24 178.0(3)
C25 C24 C23 119.5(3)
C35 C24 C23 120.0(3)
C35 C24 C25 120.4(3)
C24 C25 H17 119.2
C26 C25 C24 121.6(3)
C26 C25 H17 119.2
C25 C26 H18 121.1
C25 C26 C27 117.8(3)
C27 C26 H18 121.1
C26 C27 C34 122.0(2)
N4 C27 C26 129.0(3)
N4 C27 C34 109.0(2)
C27 N4 C28 108.4(2)
C27 N4 C36 122.9(3)
C28 N4 C36 124.2(2)
N4 C28 C29 129.0(3)
N4 C28 C33 109.7(2)
C29 C28 C33 121.3(3)
C28 C29 H19 121.1
C30 C29 C28 117.8(3)
C30 C29 H19 121.1
C29 C30 H20 119.3
C29 C30 C31 121.5(3)
C31 C30 H20 119.3
C30 C31 H21 119.7
C32 C31 C30 120.6(3)
C32 C31 H21 119.7
C31 C32 H22 120.5
C33 C32 C31 119.0(3)
C33 C32 H22 120.5
C28 C33 C34 106.1(2)
C32 C33 C28 119.8(3)
C32 C33 C34 134.0(3)
C27 C34 C33 106.7(2)
C35 C34 C27 119.4(3)
C35 C34 C33 133.8(3)
C24 C35 H23 120.6
C34 C35 C24 118.8(3)
C34 C35 H23 120.6
N4 C36 H24 109.4
N4 C36 H25 109.4
N4 C36 C37 111.3(3)
H24 C36 H25 108.0
C37 C36 H24 109.4
C37 C36 H25 109.4
C36 C37 H26 109.5
C36 C37 H27 109.5
C36 C37 H28 109.5
H26 C37 H27 109.5
H26 C37 H28 109.5
H27 C37 H28 109.5
H29 C38 H30 108.0
Cl1 C38 H29 109.4
Cl1 C38 H30 109.4
Cl2 C38 H29 109.4
Cl2 C38 H30 109.4
Cl2 C38 Cl1 111.17(19)

loop_
_geom_bond_atom_site_label_1
_geom_bond_atom_site_label_2
_geom_bond_distance
N1 C1 1.324(3)
N1 C4 1.362(4)
C1 N2 1.323(3)
C1 S1 1.812(3)
N2 C2 1.368(3)
C2 C3 1.391(4)
C2 C6 1.424(4)
C3 H1 0.9500
C3 C4 1.395(4)
C4 C22 1.427(4)
S1 O1 1.440(2)
S1 O2 1.432(2)
S1 C5 1.756(3)
C5 H2 0.9800
C5 H3 0.9800
C5 H4 0.9800
C6 C7 1.199(4)
C7 C8 1.429(4)
C8 C9 1.415(4)
C8 C19 1.396(4)
C9 H5 0.9500
C9 C10 1.380(4)
C10 H6 0.9500
C10 C11 1.396(4)
C11 N3 1.377(4)
C11 C18 1.421(4)
N3 C12 1.390(4)
N3 C20 1.461(4)
C12 C13 1.392(4)
C12 C17 1.419(4)
C13 H7 0.9500
C13 C14 1.378(5)
C14 H8 0.9500
C14 C15 1.398(5)
C15 H9 0.9500
C15 C16 1.385(4)
C16 H10 0.9500
C16 C17 1.395(4)
C17 C18 1.448(4)
C18 C19 1.389(4)
C19 H11 0.9500
C20 H12 0.9900
C20 H13 0.9900
C20 C21 1.512(4)
C21 H14 0.9800
C21 H15 0.9800
C21 H16 0.9800
C22 C23 1.196(4)
C23 C24 1.430(4)
C24 C25 1.409(4)
C24 C35 1.403(4)
C25 H17 0.9500
C25 C26 1.377(4)
C26 H18 0.9500
C26 C27 1.393(4)
C27 N4 1.385(3)
C27 C34 1.421(4)
N4 C28 1.387(4)
N4 C36 1.468(4)
C28 C29 1.399(4)
C28 C33 1.412(4)
C29 H19 0.9500
C29 C30 1.384(5)
C30 H20 0.9500
C30 C31 1.397(5)
C31 H21 0.9500
C31 C32 1.394(4)
C32 H22 0.9500
C32 C33 1.387(4)
C33 C34 1.448(4)
C34 C35 1.394(4)
C35 H23 0.9500
C36 H24 0.9900
C36 H25 0.9900
C36 C37 1.517(5)
C37 H26 0.9800
C37 H27 0.9800
C37 H28 0.9800
C38 H29 0.9900
C38 H30 0.9900
C38 Cl1 1.764(3)
C38 Cl2 1.736(4)

loop_
_geom_torsion_atom_site_label_1
_geom_torsion_atom_site_label_2
_geom_torsion_atom_site_label_3
_geom_torsion_atom_site_label_4
_geom_torsion
N1 C1 N2 C2 0.0(4)
N1 C1 S1 O1 88.5(2)
N1 C1 S1 O2 -39.5(2)
N1 C1 S1 C5 -156.7(2)
N1 C4 C22 C23 -161(4)
C1 N1 C4 C3 -0.8(4)
C1 N1 C4 C22 178.2(2)
C1 N2 C2 C3 1.0(4)
C1 N2 C2 C6 -176.4(3)
N2 C1 S1 O1 -86.1(2)
N2 C1 S1 O2 145.9(2)
N2 C1 S1 C5 28.7(2)
N2 C2 C3 C4 -1.9(4)
N2 C2 C6 C7 100(5)
C2 C3 C4 N1 1.8(4)
C2 C3 C4 C22 -177.2(3)
C2 C6 C7 C8 88(70)
C3 C2 C6 C7 -77(5)
C3 C4 C22 C23 18(4)
C4 N1 C1 N2 -0.1(4)
C4 N1 C1 S1 -173.58(19)
C4 C22 C23 C24 115(9)
S1 C1 N2 C2 173.42(19)
C6 C2 C3 C4 175.4(3)
C6 C7 C8 C9 -20(70)
C6 C7 C8 C19 160(100)
C7 C8 C9 C10 178.5(3)
C7 C8 C19 C18 -179.0(3)
C8 C9 C10 C11 0.5(4)
C9 C8 C19 C18 0.9(4)
C9 C10 C11 N3 179.5(3)
C9 C10 C11 C18 0.9(4)
C10 C11 N3 C12 -179.4(3)
C10 C11 N3 C20 6.1(5)
C10 C11 C18 C17 178.6(2)
C10 C11 C18 C19 -1.4(4)
C11 N3 C12 C13 -178.5(3)
C11 N3 C12 C17 1.2(3)
C11 N3 C20 C21 92.8(4)
C11 C18 C19 C8 0.5(4)
N3 C11 C18 C17 -0.3(3)
N3 C11 C18 C19 179.7(2)
N3 C12 C13 C14 -178.6(3)
N3 C12 C17 C16 177.1(3)
N3 C12 C17 C18 -1.4(3)
C12 N3 C20 C21 -81.0(4)
C12 C13 C14 C15 1.2(5)
C12 C17 C18 C11 1.0(3)
C12 C17 C18 C19 -179.0(3)
C13 C12 C17 C16 -3.1(4)
C13 C12 C17 C18 178.4(3)
C13 C14 C15 C16 -2.8(5)
C14 C15 C16 C17 1.3(5)
C15 C16 C17 C12 1.5(4)
C15 C16 C17 C18 179.5(3)
C16 C17 C18 C11 -177.2(3)
C16 C17 C18 C19 2.8(6)
C17 C12 C13 C14 1.7(5)
C17 C18 C19 C8 -179.5(3)
C18 C11 N3 C12 -0.6(3)
C18 C11 N3 C20 -175.2(3)
C19 C8 C9 C10 -1.4(4)
C20 N3 C12 C13 -3.8(5)
C20 N3 C12 C17 175.9(3)
C22 C23 C24 C25 43(10)
C22 C23 C24 C35 -135(10)
C23 C24 C25 C26 -176.4(3)
C23 C24 C35 C34 176.5(3)
C24 C25 C26 C27 -0.1(5)
C25 C24 C35 C34 -1.8(4)
C25 C26 C27 N4 177.0(3)
C25 C26 C27 C34 -1.8(4)
C26 C27 N4 C28 -176.8(3)
C26 C27 N4 C36 -19.7(5)
C26 C27 C34 C33 178.4(3)
C26 C27 C34 C35 1.9(4)
C27 N4 C28 C29 178.0(3)
C27 N4 C28 C33 -2.8(3)
C27 N4 C36 C37 -77.1(4)
C27 C34 C35 C24 0.0(4)
N4 C27 C34 C33 -0.7(3)
N4 C27 C34 C35 -177.1(2)
N4 C28 C29 C30 -179.0(3)
N4 C28 C33 C32 179.3(3)
N4 C28 C33 C34 2.3(3)
C28 N4 C36 C37 76.4(4)
C28 C29 C30 C31 -1.0(5)
C28 C33 C34 C27 -1.0(3)
C28 C33 C34 C35 174.7(3)
C29 C28 C33 C32 -1.4(4)
C29 C28 C33 C34 -178.5(3)
C29 C30 C31 C32 -0.6(5)
C30 C31 C32 C33 1.1(5)
C31 C32 C33 C28 -0.1(4)
C31 C32 C33 C34 175.9(3)
C32 C33 C34 C27 -177.4(3)
C32 C33 C34 C35 -1.7(6)
C33 C28 C29 C30 2.0(4)
C33 C34 C35 C24 -175.3(3)
C34 C27 N4 C28 2.2(3)
C34 C27 N4 C36 159.3(3)
C35 C24 C25 C26 2.0(5)
C36 N4 C28 C29 21.3(5)
C36 N4 C28 C33 -159.6(3)
